data_4310656
loop_
_publ_author_name
'Paul V. Bernhardt'
'Jack M. Harrowfield'
'Yang Kim'
'George A. Koutsantonis'
'Young Hoon Lee'
'Pierre Thu\'ery'

_publ_section_title
;
 Functionalized Macrocycles from Functionalized Tetra-Amines: Pendent-Arm
 Macrocycles Derived from Dichloropivalic Acid
;
_journal_name_full 'Inorganic Chemistry'
_journal_page_first 1681
_journal_page_last 1688
_journal_paper_doi 10.1021/ic034913g
_journal_volume 43
_journal_year 2004
_chemical_formula_sum 'C9 H22 Cl2 Cu N4 O8'
_chemical_formula_weight 448.75
_space_group_IT_number 19
_symmetry_cell_setting orthorhombic
_symmetry_space_group_name_Hall 'P 2ac 2ab'
_symmetry_space_group_name_H-M 'P 21 21 21'
_atom_sites_solution_hydrogens geom
_atom_sites_solution_primary direct
_atom_sites_solution_secondary difmap
_audit_creation_method SHELXL-97
_cell_angle_alpha 90.00
_cell_angle_beta 90.00
_cell_angle_gamma 90.00
_cell_formula_units_Z 4
_cell_length_a 7.1300(3)
_cell_length_b 9.3351(5)
_cell_length_c 25.8486(13)
_cell_measurement_reflns_used 11684
_cell_measurement_temperature 100(2)
_cell_measurement_theta_max 25.67
_cell_measurement_theta_min 2.96
_cell_volume 1720.46(15)
_computing_cell_refinement 'DENZO-SMN (Otwinowski & Minor, 1997)'
_computing_data_collection 'Kappa-CCD software (Nonius B.V., 1998)'
_computing_data_reduction 'DENZO-SMN (Otwinowski & Minor, 1997)'
_computing_molecular_graphics 'SHELXTL (Sheldrick, 1999)'
_computing_publication_material 'SHELXTL (Sheldrick, 1999)'
_computing_structure_refinement 'SHELXL-97 (Sheldrick, 1997)'
_computing_structure_solution 'SHELXS-97 (Sheldrick, 1990)'
_diffrn_ambient_temperature 100(2)
_diffrn_measured_fraction_theta_full 0.991
_diffrn_measured_fraction_theta_max 0.991
_diffrn_measurement_device_type 'Nonius Kappa-CCD'
_diffrn_measurement_method '\f scans'
_diffrn_radiation_monochromator graphite
_diffrn_radiation_source 'fine-focus sealed tube'
_diffrn_radiation_type MoK\a
_diffrn_radiation_wavelength 0.71073
_diffrn_reflns_av_R_equivalents 0.0585
_diffrn_reflns_av_sigmaI/netI 0.0567
_diffrn_reflns_limit_h_max 8
_diffrn_reflns_limit_h_min -8
_diffrn_reflns_limit_k_max 11
_diffrn_reflns_limit_k_min -11
_diffrn_reflns_limit_l_max 29
_diffrn_reflns_limit_l_min -31
_diffrn_reflns_number 11684
_diffrn_reflns_theta_full 25.67
_diffrn_reflns_theta_max 25.67
_diffrn_reflns_theta_min 2.96
_diffrn_standards_decay_% 0
_diffrn_standards_interval_time 0
_exptl_absorpt_coefficient_mu 1.626
_exptl_absorpt_correction_T_max 0.892
_exptl_absorpt_correction_T_min 0.605
_exptl_absorpt_correction_type empirical
_exptl_absorpt_process_details 'program DELABS from PLATON (Spek, 2000)'
_exptl_crystal_colour 'translucent light purple'
_exptl_crystal_density_diffrn 1.732
_exptl_crystal_density_meas ?
_exptl_crystal_description platelet
_exptl_crystal_F_000 924
_exptl_crystal_size_max 0.30
_exptl_crystal_size_mid 0.30
_exptl_crystal_size_min 0.07
_refine_diff_density_max 0.681
_refine_diff_density_min -0.572
_refine_diff_density_rms 0.085
_refine_ls_abs_structure_details 'Flack H D (1983), Acta Cryst. A39, 876-881'
_refine_ls_abs_structure_Flack 0.45(2)
_refine_ls_extinction_method none
_refine_ls_goodness_of_fit_ref 1.048
_refine_ls_hydrogen_treatment mixed
_refine_ls_matrix_type full
_refine_ls_number_parameters 217
_refine_ls_number_reflns 3231
_refine_ls_number_restraints 31
_refine_ls_restrained_S_all 1.110
_refine_ls_R_factor_all 0.0630
_refine_ls_R_factor_gt 0.0500
_refine_ls_shift/su_max 0.001
_refine_ls_shift/su_mean 0.000
_refine_ls_structure_factor_coef Fsqd
_refine_ls_weighting_details 'calc w=1/[\s^2^(Fo^2^)+(0.0564P)^2^+2.4089P] where P=(Fo^2^+2Fc^2^)/3'
_refine_ls_weighting_scheme calc
_refine_ls_wR_factor_gt 0.1170
_refine_ls_wR_factor_ref 0.1244
_reflns_number_gt 2762
_reflns_number_total 3231
_reflns_threshold_expression >2sigma(I)
_cod_data_source_file ic034913gsi20030731_033435.cif
_cod_data_source_block yk11
_cod_database_code 4310656

loop_
_symmetry_equiv_pos_as_xyz
'x, y, z'
'-x+1/2, -y, z+1/2'
'-x, y+1/2, -z+1/2'
'x+1/2, -y+1/2, -z'

loop_
_atom_site_label
_atom_site_type_symbol
_atom_site_fract_x
_atom_site_fract_y
_atom_site_fract_z
_atom_site_U_iso_or_equiv
_atom_site_adp_type
_atom_site_occupancy
_atom_site_symmetry_multiplicity
_atom_site_calc_flag
_atom_site_refinement_flags
_atom_site_disorder_assembly
_atom_site_disorder_group
Cu Cu 0.16568(9) 0.06316(7) 0.09350(3) 0.0346(2) Uani 1 1 d . . .
Cl1 Cl -0.30479(18) 0.10165(16) 0.05705(6) 0.0395(3) Uani 1 1 d . . .
Cl2 Cl 0.7780(2) 0.57459(18) 0.13532(6) 0.0484(4) Uani 1 1 d D . .
O1 O -0.1796(5) 0.0627(5) 0.09807(16) 0.0464(10) Uani 1 1 d . . .
O2 O -0.4490(7) 0.1916(7) 0.0754(2) 0.0724(17) Uani 1 1 d U . .
O3 O -0.3853(9) -0.0215(7) 0.0350(3) 0.090(2) Uani 1 1 d U . .
O4 O -0.1994(8) 0.1734(8) 0.0181(2) 0.0861(18) Uani 1 1 d U . .
O5A O 0.6038(11) 0.5159(9) 0.1446(4) 0.073(2) Uiso 0.666(8) 1 d PDU . .
O5B O 0.5898(14) 0.5296(16) 0.1153(6) 0.050(3) Uiso 0.334(8) 1 d PDU . .
O6A O 0.8969(12) 0.5745(10) 0.1820(3) 0.074(2) Uiso 0.666(8) 1 d PDU . .
O6B O 0.799(3) 0.4752(19) 0.1765(6) 0.091(4) Uiso 0.334(8) 1 d PDU . .
O7A O 0.7651(9) 0.7254(6) 0.1215(3) 0.0407(16) Uiso 0.666(8) 1 d PDU . .
O7B O 0.763(2) 0.7186(11) 0.1494(8) 0.065(4) Uiso 0.334(8) 1 d PDU . .
O8A O 0.8801(11) 0.5028(9) 0.0958(3) 0.0525(19) Uiso 0.666(8) 1 d PDU . .
O8B O 0.9029(19) 0.5516(18) 0.0920(5) 0.048(3) Uiso 0.334(8) 1 d PDU . .
N1 N 0.1755(7) 0.2778(5) 0.0973(2) 0.0478(13) Uani 1 1 d . . .
H1 H 0.2590 0.3121 0.0743 0.057 Uiso 1 1 calc R . .
H2 H 0.0622 0.3152 0.0900 0.057 Uiso 1 1 calc R . .
N2 N 0.1784(7) 0.0709(5) 0.17127(18) 0.0375(10) Uani 1 1 d . . .
N3 N 0.1603(8) -0.1523(5) 0.0979(2) 0.0431(12) Uani 1 1 d . . .
H3 H 0.0377 -0.1744 0.1036 0.052 Uiso 1 1 calc R . .
N4 N 0.1761(7) 0.0336(6) 0.01698(19) 0.0489(14) Uani 1 1 d . . .
H4 H 0.0997 0.0962 0.0009 0.059 Uiso 1 1 calc R . .
H5 H 0.2937 0.0475 0.0054 0.059 Uiso 1 1 calc R . .
C1 C 0.2325(10) 0.3169(7) 0.1508(3) 0.0526(18) Uani 1 1 d . . .
H1A H 0.1975 0.4152 0.1581 0.063 Uiso 1 1 calc R . .
H1B H 0.3674 0.3081 0.1545 0.063 Uiso 1 1 calc R . .
C2 C 0.1360(11) 0.2181(7) 0.1875(3) 0.0504(17) Uani 1 1 d . . .
H2A H 0.1806 0.2343 0.2225 0.060 Uiso 1 1 calc R . .
H2B H 0.0017 0.2345 0.1867 0.060 Uiso 1 1 calc R . .
C3 C 0.3611(9) 0.0043(7) 0.1858(3) 0.0464(16) Uani 1 1 d . . .
H3A H 0.4119 0.0392 0.2183 0.056 Uiso 1 1 calc R . .
H3B H 0.4546 0.0075 0.1586 0.056 Uiso 1 1 calc R . .
C4 C 0.0815(9) -0.0509(7) 0.1980(2) 0.0402(13) Uani 1 1 d . . .
H4A H -0.0270 -0.0872 0.1796 0.048 Uiso 1 1 calc R . .
H4B H 0.0517 -0.0320 0.2340 0.048 Uiso 1 1 calc R . .
C5 C 0.2596(9) -0.1408(7) 0.1904(3) 0.0435(15) Uani 1 1 d . . .
C6 C 0.3255(13) -0.2387(9) 0.2343(3) 0.069(2) Uani 1 1 d . . .
H6A H 0.3344 -0.1844 0.2658 0.104 Uiso 1 1 calc R . .
H6B H 0.4462 -0.2778 0.2259 0.104 Uiso 1 1 calc R . .
H6C H 0.2371 -0.3153 0.2389 0.104 Uiso 1 1 calc R . .
C7 C 0.2621(10) -0.2239(7) 0.1398(3) 0.0480(16) Uani 1 1 d . . .
H7A H 0.3913 -0.2381 0.1292 0.058 Uiso 1 1 calc R . .
H7B H 0.2070 -0.3176 0.1455 0.058 Uiso 1 1 calc R . .
C8 C 0.2008(11) -0.2103(8) 0.0467(3) 0.058(2) Uani 1 1 d . . .
H8A H 0.1485 -0.3059 0.0436 0.070 Uiso 1 1 calc R . .
H8B H 0.3353 -0.2166 0.0417 0.070 Uiso 1 1 calc R . .
C9 C 0.1160(12) -0.1137(10) 0.0063(3) 0.066(2) Uani 1 1 d . . .
H9A H 0.1576 -0.1425 -0.0279 0.080 Uiso 1 1 calc R . .
H9B H -0.0197 -0.1200 0.0074 0.080 Uiso 1 1 calc R . .

loop_
_atom_site_aniso_label
_atom_site_aniso_U_11
_atom_site_aniso_U_22
_atom_site_aniso_U_33
_atom_site_aniso_U_23
_atom_site_aniso_U_13
_atom_site_aniso_U_12
Cu 0.0326(3) 0.0345(3) 0.0366(4) 0.0026(3) -0.0021(3) 0.0015(3)
Cl1 0.0268(6) 0.0471(8) 0.0446(8) 0.0028(6) -0.0027(6) -0.0001(6)
Cl2 0.0488(8) 0.0502(9) 0.0461(9) 0.0042(8) 0.0047(7) 0.0127(8)
O1 0.0303(18) 0.064(3) 0.044(2) 0.012(2) -0.0018(18) 0.000(2)
O2 0.055(3) 0.086(4) 0.077(4) -0.014(3) -0.012(3) 0.032(3)
O3 0.081(3) 0.089(4) 0.101(4) -0.027(3) -0.026(3) -0.009(3)
O4 0.057(3) 0.118(4) 0.083(3) 0.049(3) 0.000(3) 0.012(3)
N1 0.032(2) 0.038(2) 0.073(4) 0.018(3) 0.001(3) 0.001(3)
N2 0.041(2) 0.030(2) 0.042(3) -0.005(2) -0.008(2) -0.001(3)
N3 0.045(3) 0.038(2) 0.046(3) -0.011(2) 0.001(3) -0.001(3)
N4 0.030(2) 0.076(4) 0.041(3) 0.009(3) 0.006(2) -0.003(3)
C1 0.049(4) 0.033(3) 0.076(5) -0.006(3) -0.004(4) 0.000(3)
C2 0.057(4) 0.036(3) 0.058(4) -0.015(3) 0.003(3) -0.004(3)
C3 0.043(4) 0.048(3) 0.048(4) -0.004(3) -0.014(3) -0.004(3)
C4 0.045(3) 0.041(3) 0.035(3) -0.002(3) -0.002(2) -0.001(3)
C5 0.044(3) 0.042(3) 0.044(4) 0.011(3) -0.009(3) 0.006(3)
C6 0.070(5) 0.068(5) 0.071(5) 0.031(4) -0.007(4) 0.024(5)
C7 0.051(4) 0.032(3) 0.062(4) -0.002(3) 0.003(4) 0.003(3)
C8 0.057(4) 0.056(4) 0.061(5) -0.024(4) 0.023(4) -0.008(4)
C9 0.068(5) 0.096(6) 0.035(4) -0.021(4) 0.014(3) -0.017(5)

loop_
_atom_type_symbol
_atom_type_description
_atom_type_scat_dispersion_real
_atom_type_scat_dispersion_imag
_atom_type_scat_source
C C 0.0033 0.0016 'International Tables Vol C Tables 4.2.6.8 and 6.1.1.4'
H H 0.0000 0.0000 'International Tables Vol C Tables 4.2.6.8 and 6.1.1.4'
N N 0.0061 0.0033 'International Tables Vol C Tables 4.2.6.8 and 6.1.1.4'
O O 0.0106 0.0060 'International Tables Vol C Tables 4.2.6.8 and 6.1.1.4'
Cl Cl 0.1484 0.1585 'International Tables Vol C Tables 4.2.6.8 and 6.1.1.4'
Cu Cu 0.3201 1.2651 'International Tables Vol C Tables 4.2.6.8 and 6.1.1.4'

loop_
_geom_angle_atom_site_label_1
_geom_angle_atom_site_label_2
_geom_angle_atom_site_label_3
_geom_angle
_geom_angle_site_symmetry_1
_geom_angle_site_symmetry_3
_geom_angle_publ_flag
N4 Cu N1 100.7(2) . . ?
N4 Cu N2 172.5(2) . . ?
N1 Cu N2 85.0(2) . . ?
N4 Cu N3 85.3(2) . . ?
N1 Cu N3 173.9(2) . . ?
N2 Cu N3 88.9(2) . . ?
N4 Cu O1 94.84(18) . . ?
N1 Cu O1 91.96(19) . . ?
N2 Cu O1 89.83(17) . . ?
N3 Cu O1 88.6(2) . . ?
O3 Cl1 O2 109.0(4) . . ?
O3 Cl1 O4 108.2(4) . . ?
O2 Cl1 O4 110.0(4) . . ?
O3 Cl1 O1 110.3(4) . . ?
O2 Cl1 O1 110.9(3) . . ?
O4 Cl1 O1 108.3(3) . . ?
O7B Cl2 O6B 116.3(12) . . ?
O5A Cl2 O8A 113.5(5) . . ?
O7B Cl2 O8B 113.0(10) . . ?
O6B Cl2 O8B 114.6(11) . . ?
O5A Cl2 O7A 111.7(5) . . ?
O8A Cl2 O7A 108.2(4) . . ?
O5A Cl2 O6A 112.0(6) . . ?
O8A Cl2 O6A 107.1(5) . . ?
O7A Cl2 O6A 103.7(5) . . ?
O7B Cl2 O5B 107.0(9) . . ?
O6B Cl2 O5B 99.9(11) . . ?
O8B Cl2 O5B 104.1(9) . . ?
C2 N2 C3 119.8(5) . . ?
C2 N2 C4 118.9(5) . . ?
C3 N2 C4 88.3(4) . . ?
C8 N3 C7 113.8(5) . . ?
N1 C1 C2 108.3(5) . . ?
N2 C2 C1 107.6(5) . . ?
N2 C3 C5 88.6(4) . . ?
N2 C4 C5 88.5(5) . . ?
C7 C5 C6 109.2(6) . . ?
C7 C5 C4 113.6(5) . . ?
C6 C5 C4 118.9(6) . . ?
C7 C5 C3 112.2(6) . . ?
C6 C5 C3 115.9(6) . . ?
C4 C5 C3 85.3(5) . . ?
N3 C7 C5 113.4(5) . . ?
N3 C8 C9 109.1(6) . . ?
N4 C9 C8 108.3(6) . . ?

loop_
_geom_bond_atom_site_label_1
_geom_bond_atom_site_label_2
_geom_bond_distance
_geom_bond_site_symmetry_2
_geom_bond_publ_flag
Cu N4 1.998(5) . ?
Cu N1 2.007(5) . ?
Cu N2 2.014(5) . ?
Cu N3 2.015(5) . ?
Cu O1 2.465(4) . ?
Cu O2 3.034(6) 1_655 ?
Cl1 O3 1.406(6) . ?
Cl1 O2 1.410(5) . ?
Cl1 O4 1.423(6) . ?
Cl1 O1 1.433(4) . ?
Cl2 O5A 1.378(7) . ?
Cl2 O7B 1.396(9) . ?
Cl2 O6B 1.419(10) . ?
Cl2 O8A 1.423(6) . ?
Cl2 O8B 1.446(9) . ?
Cl2 O7A 1.456(6) . ?
Cl2 O6A 1.475(7) . ?
Cl2 O5B 1.498(9) . ?
O5A O5B 0.775(14) . ?
O5A O6B 1.66(2) . ?
O6A O6B 1.17(2) . ?
O6A O7B 1.852(18) . ?
O7A O7B 0.724(18) . ?
N1 C1 1.486(9) . ?
N2 C2 1.468(7) . ?
N2 C3 1.491(8) . ?
N2 C4 1.500(8) . ?
N3 C8 1.458(8) . ?
N3 C7 1.466(9) . ?
N4 C9 1.466(10) . ?
C1 C2 1.491(10) . ?
C3 C5 1.540(9) . ?
C4 C5 1.534(9) . ?
C5 C7 1.520(9) . ?
C5 C6 1.533(8) . ?
C8 C9 1.507(12) . ?
